data_1551958
loop_
_publ_author_name
'Yang, Zhan'
'Mao, Zhu'
'Xu, Chao'
'Chen, Xiaojie'
'Zhao, Juan'
'Yang, Zhiyong'
'Zhang, Yi'
'Wu, William'
'Jiao, Shibo'
'Liu, Yang'
'Aldred, Matthew Phillip'
'Chi, Zhenguo'

_publ_section_title
;
 A Sterically Hindered Asymmetric D-A-D' Thermally Activated Delayed
 Fluorescence Emitter for Highly-Efficient Non-doped Organic
 Light-Emitting Diodes
;
_journal_name_full 'Chemical Science'
_journal_paper_doi 10.1039/C9SC01686D
_journal_year 2019
_chemical_formula_moiety 'C36 H24 N2 O2 S2'
_chemical_formula_sum 'C36 H24 N2 O2 S2'
_chemical_formula_weight 580.69
_chemical_melting_point 547
_chemical_name_common 2CzSPz
_chemical_name_systematic 2CzDPS
_space_group_crystal_system orthorhombic
_space_group_IT_number 19
_space_group_name_Hall 'P 2ac 2ab'
_space_group_name_H-M_alt 'P 21 21 21'
_symmetry_space_group_name_Hall 'P 2ac 2ab'
_symmetry_space_group_name_H-M 'P 21 21 21'
_atom_sites_solution_hydrogens geom
_audit_creation_date 2018-04-13
_audit_creation_method
;
Olex2 1.2
(compiled 2017.08.10 svn.r3458 for OlexSys, GUI svn.r5381)
;
_audit_update_record
;
2019-01-18 deposited with the CCDC.    2019-07-03 downloaded from the CCDC.
;
_cell_angle_alpha 90
_cell_angle_beta 90
_cell_angle_gamma 90
_cell_formula_units_Z 4
_cell_length_a 8.0582(2)
_cell_length_b 13.8661(2)
_cell_length_c 24.9576(5)
_cell_measurement_reflns_used 3767
_cell_measurement_temperature 150.00(10)
_cell_measurement_theta_max 74.3310
_cell_measurement_theta_min 4.7690
_cell_volume 2788.66(10)
_computing_cell_refinement 'CrysAlisPro 1.171.38.43 (Rigaku OD, 2015)'
_computing_data_collection 'CrysAlisPro 1.171.38.43 (Rigaku OD, 2015)'
_computing_data_reduction 'CrysAlisPro 1.171.38.43 (Rigaku OD, 2015)'
_computing_molecular_graphics 'Olex2 (Dolomanov et al., 2009)'
_computing_publication_material 'Olex2 (Dolomanov et al., 2009)'
_computing_structure_refinement 'ShelXL (Sheldrick, 2015)'
_diffrn_ambient_environment N~2~
_diffrn_ambient_temperature 150.00(10)
_diffrn_detector 'CCD plate'
_diffrn_detector_area_resol_mean 5.2913
_diffrn_detector_type AtlasS2
_diffrn_measured_fraction_theta_full 0.991
_diffrn_measured_fraction_theta_max 0.963
_diffrn_measurement_details
;
List of Runs (angles in degrees, time in seconds):

  # Type    Start    End  Width  t~exp~   \w     \q     \k     \f   Frames
#--------------------------------------------------------------------------
  1  \w     16.00  70.00   1.00    6.00    --   43.56 -99.00  60.00   54
  2  \w     51.00  86.00   1.00   24.00    --  107.38 -94.00 120.00   35
  3  \w     88.00 145.00   1.00   24.00    --  107.38  45.00 -90.00   57
  4  \w     89.00 159.00   1.00   24.00    --  107.38  15.00-180.00   70
  5  \w     34.00 102.00   1.00   24.00    --  107.38 -94.00-120.00   68
  6  \w   -104.00 -28.00   1.00    6.00    --  -38.50 -37.00-150.00   76
;
_diffrn_measurement_device 'four-circle diffractometer'
_diffrn_measurement_device_type 'SuperNova, Dual, Cu at zero, AtlasS2'
_diffrn_measurement_method '\w scans'
_diffrn_orient_matrix_type 'CrysAlisPro convention (1999,Acta A55,543-557)'
_diffrn_orient_matrix_UB_11 -0.0279654000
_diffrn_orient_matrix_UB_12 0.0219374000
_diffrn_orient_matrix_UB_13 -0.0598428000
_diffrn_orient_matrix_UB_21 0.0273489000
_diffrn_orient_matrix_UB_22 -0.1072811000
_diffrn_orient_matrix_UB_23 -0.0134959000
_diffrn_orient_matrix_UB_31 -0.1870614000
_diffrn_orient_matrix_UB_32 -0.0189540000
_diffrn_orient_matrix_UB_33 0.0069261000
_diffrn_radiation_monochromator mirror
_diffrn_radiation_probe x-ray
_diffrn_radiation_type CuK\a
_diffrn_radiation_wavelength 1.54184
_diffrn_reflns_av_R_equivalents 0.0282
_diffrn_reflns_av_unetI/netI 0.0445
_diffrn_reflns_Laue_measured_fraction_full 0.991
_diffrn_reflns_Laue_measured_fraction_max 0.963
_diffrn_reflns_limit_h_max 7
_diffrn_reflns_limit_h_min -9
_diffrn_reflns_limit_k_max 16
_diffrn_reflns_limit_k_min -16
_diffrn_reflns_limit_l_max 29
_diffrn_reflns_limit_l_min -30
_diffrn_reflns_number 6341
_diffrn_reflns_point_group_measured_fraction_full 0.869
_diffrn_reflns_point_group_measured_fraction_max 0.823
_diffrn_reflns_theta_full 67.684
_diffrn_reflns_theta_max 74.514
_diffrn_reflns_theta_min 3.542
_diffrn_source 'micro-focus sealed X-ray tube'
_diffrn_source_type 'SuperNova (Cu) X-ray Source'
_exptl_absorpt_coefficient_mu 2.029
_exptl_absorpt_correction_T_max 1.00000
_exptl_absorpt_correction_T_min 0.73185
_exptl_absorpt_correction_type multi-scan
_exptl_absorpt_process_details
;
CrysAlisPro 1.171.38.43 (Rigaku Oxford Diffraction, 2015)
Empirical absorption correction using spherical harmonics,
 implemented in SCALE3 ABSPACK scaling algorithm.
;
_exptl_crystal_colour colourless
_exptl_crystal_colour_primary colourless
_exptl_crystal_density_diffrn 1.383
_exptl_crystal_description needle
_exptl_crystal_F_000 1208
_exptl_crystal_preparation Luminescent
_exptl_crystal_recrystallization_method 'Re-crystallisation from solvent: dichloromethane and ethanol'
_exptl_crystal_size_max 0.350
_exptl_crystal_size_mid 0.070
_exptl_crystal_size_min 0.050
_refine_diff_density_max 0.376
_refine_diff_density_min -0.288
_refine_diff_density_rms 0.052
_refine_ls_abs_structure_details
;
 Flack x determined using 1436 quotients [(I+)-(I-)]/[(I+)+(I-)]
 (Parsons, Flack and Wagner, Acta Cryst. B69 (2013) 249-259).
;
_refine_ls_abs_structure_Flack 0.004(16)
_refine_ls_extinction_method none
_refine_ls_goodness_of_fit_ref 1.076
_refine_ls_hydrogen_treatment constr
_refine_ls_matrix_type full
_refine_ls_number_parameters 379
_refine_ls_number_reflns 4680
_refine_ls_number_restraints 0
_refine_ls_restrained_S_all 1.076
_refine_ls_R_factor_all 0.0405
_refine_ls_R_factor_gt 0.0379
_refine_ls_shift/su_max 0.000
_refine_ls_shift/su_mean 0.000
_refine_ls_structure_factor_coef Fsqd
_refine_ls_weighting_details 'w=1/[\s^2^(Fo^2^)+(0.0620P)^2^+0.3778P] where P=(Fo^2^+2Fc^2^)/3'
_refine_ls_weighting_scheme calc
_refine_ls_wR_factor_gt 0.1049
_refine_ls_wR_factor_ref 0.1073
_reflns_Friedel_coverage 0.504
_reflns_Friedel_fraction_full 0.708
_reflns_Friedel_fraction_max 0.640
_reflns_number_gt 4437
_reflns_number_total 4680
_reflns_threshold_expression 'I > 2\s(I)'
_cod_data_source_file c9sc01686d2.cif
_cod_data_source_block 18041301
_cod_database_code 1551958
_shelx_shelxl_version_number 2014/7
_chemical_oxdiff_formula 'C H O N S'
_chemical_oxdiff_usercomment 2,4CzSPz
_shelx_space_group_comment
;
The symmetry employed for this shelxl refinement is uniquely defined
by the following loop, which should always be used as a source of
symmetry information in preference to the above space-group names.
They are only intended as comments.
;
_reflns_odcompleteness_completeness 98.96
_reflns_odcompleteness_iscentric 1
_reflns_odcompleteness_theta 66.97
_olex2_refinement_description
;
1. Fixed Uiso
 At 1.2 times of:
  All C(H) groups
2.a Aromatic/amide H refined with riding coordinates:
 C37(H37), C19(H19), C38(H38), C35(H35), C36(H36), C42(H42), C17(H17),
 C16(H16), C20(H20), C10(H10), C31(H31), C11(H11), C30(H30), C6(H6), C12(H12),
 C41(H41), C39(H39), C28(H28), C13(H13), C3(H3), C5(H5), C29(H29), C4(H4),
 C40(H40)
;
_olex2_date_sample_data_collection 2018-04-13
_olex2_submission_special_instructions 'No special instructions were received'
_oxdiff_exptl_absorpt_empirical_details
;
Empirical correction (ABSPACK) includes:
- Absorption correction using spherical harmonics
- Frame scaling
;
_oxdiff_exptl_absorpt_empirical_full_max 1.521
_oxdiff_exptl_absorpt_empirical_full_min 0.663

loop_
_space_group_symop_operation_xyz
'x, y, z'
'-x+1/2, -y, z+1/2'
'-x, y+1/2, -z+1/2'
'x+1/2, -y+1/2, -z'

loop_
_atom_site_label
_atom_site_type_symbol
_atom_site_fract_x
_atom_site_fract_y
_atom_site_fract_z
_atom_site_U_iso_or_equiv
_atom_site_adp_type
_atom_site_occupancy
_atom_site_site_symmetry_order
_atom_site_calc_flag
_atom_site_refinement_flags_posn
S21 S 0.39006(9) 0.39841(5) 0.42564(3) 0.01889(17) Uani 1 1 d .
S8 S 0.06112(11) 0.60984(7) 0.15985(4) 0.0321(2) Uani 1 1 d .
O23 O 0.3211(3) 0.44925(17) 0.47095(9) 0.0244(5) Uani 1 1 d .
O22 O 0.3231(3) 0.30493(16) 0.41226(10) 0.0263(5) Uani 1 1 d .
N1 N 0.3397(4) 0.6485(2) 0.23322(11) 0.0244(6) Uani 1 1 d .
N24 N 0.6662(4) 0.55395(19) 0.43686(11) 0.0212(5) Uani 1 1 d .
C27 C 0.6040(4) 0.7064(2) 0.46462(15) 0.0276(7) Uani 1 1 d .
C2 C 0.2261(4) 0.7274(2) 0.23003(13) 0.0238(7) Uani 1 1 d .
C37 C 0.9385(4) 0.3405(3) 0.45295(14) 0.0253(7) Uani 1 1 d .
H37 H 1.0505 0.3274 0.4583 0.030 Uiso 1 1 calc R
C15 C 0.3481(4) 0.5893(2) 0.27864(12) 0.0212(6) Uani 1 1 d .
C14 C 0.3915(5) 0.6105(2) 0.18262(12) 0.0245(6) Uani 1 1 d .
C18 C 0.3742(4) 0.4729(2) 0.36902(13) 0.0196(6) Uani 1 1 d .
C19 C 0.4285(4) 0.4388(2) 0.31998(13) 0.0234(7) Uani 1 1 d .
H19 H 0.4738 0.3773 0.3173 0.028 Uiso 1 1 calc R
C38 C 0.8844(5) 0.4355(2) 0.44771(13) 0.0241(7) Uani 1 1 d .
H38 H 0.9610 0.4856 0.4494 0.029 Uiso 1 1 calc R
C25 C 0.6951(4) 0.6156(2) 0.39363(13) 0.0228(6) Uani 1 1 d .
C35 C 0.6595(4) 0.2849(2) 0.44084(13) 0.0230(7) Uani 1 1 d .
H35 H 0.5839 0.2346 0.4377 0.028 Uiso 1 1 calc R
C26 C 0.6504(4) 0.7098(2) 0.40866(15) 0.0267(7) Uani 1 1 d .
C32 C 0.6174(4) 0.6094(2) 0.48097(13) 0.0231(6) Uani 1 1 d .
C36 C 0.8251(4) 0.2660(2) 0.45025(13) 0.0240(7) Uani 1 1 d .
H36 H 0.8605 0.2027 0.4548 0.029 Uiso 1 1 calc R
C33 C 0.7199(4) 0.4560(2) 0.44009(12) 0.0202(6) Uani 1 1 d .
C42 C 0.7608(5) 0.5934(2) 0.34386(14) 0.0271(7) Uani 1 1 d .
H42 H 0.7916 0.5308 0.3350 0.033 Uiso 1 1 calc R
C34 C 0.6069(4) 0.3800(2) 0.43605(12) 0.0185(6) Uani 1 1 d .
C17 C 0.3042(4) 0.5641(2) 0.37357(13) 0.0238(7) Uani 1 1 d .
H17 H 0.2683 0.5864 0.4067 0.029 Uiso 1 1 calc R
C16 C 0.2881(4) 0.6214(2) 0.32852(13) 0.0238(7) Uani 1 1 d .
H16 H 0.2374 0.6814 0.3312 0.029 Uiso 1 1 calc R
C9 C 0.2722(4) 0.5850(2) 0.14489(13) 0.0242(7) Uani 1 1 d .
C20 C 0.4153(4) 0.4965(2) 0.27510(13) 0.0227(7) Uani 1 1 d .
H20 H 0.4515 0.4734 0.2421 0.027 Uiso 1 1 calc R
C10 C 0.3189(6) 0.5447(2) 0.09625(14) 0.0308(8) Uani 1 1 d .
H10 H 0.2390 0.5276 0.0711 0.037 Uiso 1 1 calc R
C31 C 0.5916(4) 0.5803(3) 0.53345(14) 0.0277(7) Uani 1 1 d .
H31 H 0.6002 0.5159 0.5434 0.033 Uiso 1 1 calc R
C11 C 0.4851(5) 0.5302(3) 0.08560(14) 0.0314(8) Uani 1 1 d .
H11 H 0.5171 0.5011 0.0537 0.038 Uiso 1 1 calc R
C30 C 0.5527(5) 0.6510(3) 0.57049(16) 0.0361(8) Uani 1 1 d .
H30 H 0.5344 0.6337 0.6060 0.043 Uiso 1 1 calc R
C6 C -0.0196(5) 0.7960(3) 0.18937(16) 0.0329(8) Uani 1 1 d .
H6 H -0.1089 0.7913 0.1659 0.039 Uiso 1 1 calc R
C12 C 0.6047(5) 0.5590(3) 0.12226(15) 0.0332(8) Uani 1 1 d .
H12 H 0.7166 0.5508 0.1144 0.040 Uiso 1 1 calc R
C7 C 0.0903(4) 0.7189(3) 0.19527(14) 0.0266(7) Uani 1 1 d .
C41 C 0.7786(5) 0.6692(3) 0.30761(16) 0.0345(9) Uani 1 1 d .
H41 H 0.8240 0.6572 0.2740 0.041 Uiso 1 1 calc R
C39 C 0.6641(5) 0.7836(3) 0.37080(17) 0.0349(8) Uani 1 1 d .
H39 H 0.6296 0.8459 0.3791 0.042 Uiso 1 1 calc R
C28 C 0.5636(5) 0.7756(3) 0.50316(18) 0.0348(8) Uani 1 1 d .
H28 H 0.5525 0.8400 0.4934 0.042 Uiso 1 1 calc R
C13 C 0.5572(5) 0.5999(3) 0.17086(14) 0.0306(7) Uani 1 1 d .
H13 H 0.6372 0.6201 0.1953 0.037 Uiso 1 1 calc R
C3 C 0.2529(5) 0.8123(3) 0.25799(15) 0.0289(7) Uani 1 1 d .
H3 H 0.3455 0.8189 0.2799 0.035 Uiso 1 1 calc R
C5 C 0.0052(5) 0.8797(3) 0.21875(17) 0.0374(9) Uani 1 1 d .
H5 H -0.0691 0.9307 0.2154 0.045 Uiso 1 1 calc R
C29 C 0.5402(5) 0.7484(3) 0.55545(18) 0.0390(10) Uani 1 1 d .
H29 H 0.5159 0.7948 0.5812 0.047 Uiso 1 1 calc R
C4 C 0.1394(5) 0.8879(3) 0.25298(16) 0.0347(8) Uani 1 1 d .
H4 H 0.1542 0.9441 0.2728 0.042 Uiso 1 1 calc R
C40 C 0.7293(6) 0.7632(3) 0.32093(17) 0.0391(9) Uani 1 1 d .
H40 H 0.7407 0.8124 0.2959 0.047 Uiso 1 1 calc R

loop_
_atom_site_aniso_label
_atom_site_aniso_U_11
_atom_site_aniso_U_22
_atom_site_aniso_U_33
_atom_site_aniso_U_23
_atom_site_aniso_U_13
_atom_site_aniso_U_12
S21 0.0168(3) 0.0197(3) 0.0202(3) 0.0027(3) 0.0000(3) -0.0001(3)
S8 0.0247(4) 0.0375(4) 0.0341(4) 0.0047(4) -0.0050(4) -0.0064(4)
O23 0.0243(11) 0.0274(11) 0.0214(11) 0.0030(9) 0.0035(10) 0.0031(10)
O22 0.0238(11) 0.0229(11) 0.0323(12) 0.0025(9) -0.0016(10) -0.0033(9)
N1 0.0262(14) 0.0286(14) 0.0183(12) 0.0018(11) 0.0014(11) 0.0065(12)
N24 0.0228(13) 0.0196(12) 0.0212(12) -0.0010(10) -0.0001(11) 0.0009(10)
C27 0.0229(16) 0.0219(15) 0.0379(18) -0.0032(14) -0.0007(15) -0.0019(14)
C2 0.0210(15) 0.0275(16) 0.0229(15) 0.0069(13) 0.0032(13) 0.0028(14)
C37 0.0177(15) 0.0339(17) 0.0244(15) 0.0014(13) -0.0016(13) 0.0021(14)
C15 0.0170(15) 0.0278(16) 0.0187(14) 0.0012(12) -0.0020(12) -0.0006(12)
C14 0.0301(17) 0.0250(15) 0.0182(14) 0.0031(12) -0.0008(13) 0.0011(15)
C18 0.0185(15) 0.0200(14) 0.0202(14) 0.0029(11) -0.0022(13) -0.0003(12)
C19 0.0217(16) 0.0220(14) 0.0266(16) -0.0002(13) -0.0002(13) 0.0026(13)
C38 0.0228(17) 0.0276(15) 0.0219(15) -0.0014(12) -0.0001(13) -0.0047(14)
C25 0.0212(15) 0.0199(14) 0.0274(16) 0.0021(13) -0.0037(13) -0.0054(13)
C35 0.0279(18) 0.0184(14) 0.0226(15) 0.0014(12) 0.0005(13) 0.0010(13)
C26 0.0238(17) 0.0183(14) 0.0379(18) -0.0005(13) -0.0044(14) -0.0024(13)
C32 0.0185(14) 0.0242(15) 0.0268(15) -0.0055(13) -0.0012(13) -0.0002(14)
C36 0.0249(17) 0.0208(14) 0.0262(15) 0.0032(12) -0.0001(14) 0.0066(13)
C33 0.0259(17) 0.0183(14) 0.0163(13) 0.0015(11) 0.0018(12) -0.0003(13)
C42 0.0318(17) 0.0246(15) 0.0249(15) 0.0006(13) -0.0007(14) -0.0059(14)
C34 0.0170(14) 0.0208(13) 0.0177(13) 0.0020(11) 0.0003(12) 0.0026(12)
C17 0.0233(16) 0.0276(15) 0.0205(14) 0.0005(13) 0.0020(13) 0.0053(13)
C16 0.0263(16) 0.0227(14) 0.0223(15) 0.0002(12) 0.0003(13) 0.0072(13)
C9 0.0272(17) 0.0232(15) 0.0221(15) 0.0072(12) -0.0028(13) -0.0033(13)
C20 0.0230(16) 0.0271(15) 0.0182(14) -0.0021(12) -0.0015(13) 0.0020(13)
C10 0.049(2) 0.0198(15) 0.0242(16) 0.0026(13) -0.0071(17) -0.0072(15)
C31 0.0240(17) 0.0309(16) 0.0282(16) -0.0026(13) -0.0002(14) 0.0008(14)
C11 0.048(2) 0.0249(16) 0.0214(16) -0.0019(13) 0.0057(16) -0.0020(16)
C30 0.0336(19) 0.047(2) 0.0272(17) -0.0098(17) 0.0052(16) -0.0019(17)
C6 0.0246(17) 0.0387(19) 0.0354(19) 0.0134(16) 0.0035(16) 0.0062(16)
C12 0.0324(19) 0.0367(18) 0.0306(17) -0.0024(15) 0.0067(16) -0.0005(17)
C7 0.0202(16) 0.0329(17) 0.0268(15) 0.0106(14) 0.0035(14) 0.0014(14)
C41 0.036(2) 0.041(2) 0.0263(17) 0.0050(16) -0.0005(16) -0.0128(17)
C39 0.0350(19) 0.0200(15) 0.049(2) 0.0065(16) -0.0061(18) -0.0029(15)
C28 0.0291(19) 0.0235(16) 0.052(2) -0.0095(17) 0.0019(17) 0.0033(15)
C13 0.0280(17) 0.0393(19) 0.0245(15) -0.0037(15) -0.0015(14) -0.0009(16)
C3 0.0295(17) 0.0305(17) 0.0269(17) 0.0032(14) 0.0018(15) 0.0028(14)
C5 0.0320(19) 0.0341(19) 0.046(2) 0.0162(17) 0.0079(18) 0.0099(17)
C29 0.030(2) 0.042(2) 0.044(2) -0.0222(18) 0.0063(17) 0.0012(17)
C4 0.038(2) 0.0257(16) 0.0402(19) 0.0090(15) 0.0090(17) 0.0045(16)
C40 0.043(2) 0.0342(19) 0.040(2) 0.0148(17) -0.0065(18) -0.0131(17)

loop_
_atom_type_symbol
_atom_type_description
_atom_type_scat_dispersion_real
_atom_type_scat_dispersion_imag
_atom_type_scat_source
C C 0.0181 0.0091 'International Tables Vol C Tables 4.2.6.8 and 6.1.1.4'
H H 0.0000 0.0000 'International Tables Vol C Tables 4.2.6.8 and 6.1.1.4'
N N 0.0311 0.0180 'International Tables Vol C Tables 4.2.6.8 and 6.1.1.4'
O O 0.0492 0.0322 'International Tables Vol C Tables 4.2.6.8 and 6.1.1.4'
S S 0.3331 0.5567 'International Tables Vol C Tables 4.2.6.8 and 6.1.1.4'

loop_
_geom_angle_atom_site_label_1
_geom_angle_atom_site_label_2
_geom_angle_atom_site_label_3
_geom_angle
O23 S21 C18 108.39(14)
O23 S21 C34 109.43(14)
O22 S21 O23 118.42(15)
O22 S21 C18 108.36(15)
O22 S21 C34 105.72(15)
C18 S21 C34 105.83(15)
C7 S8 C9 98.27(16)
C2 N1 C14 114.9(3)
C15 N1 C2 121.7(3)
C15 N1 C14 118.9(3)
C25 N24 C32 108.6(3)
C25 N24 C33 125.1(3)
C32 N24 C33 124.3(3)
C32 C27 C26 107.0(3)
C28 C27 C26 134.6(3)
C28 C27 C32 118.3(3)
C7 C2 N1 118.0(3)
C3 C2 N1 121.5(3)
C3 C2 C7 120.4(3)
C38 C37 H37 120.1
C36 C37 H37 120.1
C36 C37 C38 119.7(3)
N1 C15 C16 120.9(3)
C20 C15 N1 120.4(3)
C20 C15 C16 118.6(3)
C9 C14 N1 119.3(3)
C13 C14 N1 120.8(3)
C13 C14 C9 120.0(3)
C19 C18 S21 119.3(2)
C19 C18 C17 120.8(3)
C17 C18 S21 120.0(2)
C18 C19 H19 120.1
C20 C19 C18 119.7(3)
C20 C19 H19 120.1
C37 C38 H38 119.6
C33 C38 C37 120.8(3)
C33 C38 H38 119.6
N24 C25 C26 108.7(3)
C42 C25 N24 128.4(3)
C42 C25 C26 122.9(3)
C36 C35 H35 120.3
C36 C35 C34 119.3(3)
C34 C35 H35 120.3
C25 C26 C27 107.0(3)
C39 C26 C27 134.3(3)
C39 C26 C25 118.7(3)
N24 C32 C27 108.6(3)
C31 C32 N24 128.7(3)
C31 C32 C27 122.7(3)
C37 C36 H36 119.8
C35 C36 C37 120.4(3)
C35 C36 H36 119.8
C38 C33 N24 120.0(3)
C38 C33 C34 119.0(3)
C34 C33 N24 121.1(3)
C25 C42 H42 121.5
C25 C42 C41 117.0(3)
C41 C42 H42 121.5
C35 C34 S21 116.6(2)
C35 C34 C33 120.7(3)
C33 C34 S21 122.7(2)
C18 C17 H17 120.2
C16 C17 C18 119.7(3)
C16 C17 H17 120.2
C15 C16 H16 119.8
C17 C16 C15 120.4(3)
C17 C16 H16 119.8
C14 C9 S8 118.1(3)
C10 C9 S8 121.5(3)
C10 C9 C14 120.4(4)
C15 C20 H20 119.6
C19 C20 C15 120.8(3)
C19 C20 H20 119.6
C9 C10 H10 120.3
C11 C10 C9 119.3(4)
C11 C10 H10 120.3
C32 C31 H31 121.3
C30 C31 C32 117.3(3)
C30 C31 H31 121.3
C10 C11 H11 119.8
C10 C11 C12 120.4(3)
C12 C11 H11 119.8
C31 C30 H30 119.4
C31 C30 C29 121.2(4)
C29 C30 H30 119.4
C7 C6 H6 120.2
C5 C6 H6 120.2
C5 C6 C7 119.6(4)
C11 C12 H12 120.0
C11 C12 C13 120.0(4)
C13 C12 H12 120.0
C2 C7 S8 119.1(3)
C6 C7 S8 121.2(3)
C6 C7 C2 119.7(3)
C42 C41 H41 119.4
C42 C41 C40 121.2(4)
C40 C41 H41 119.4
C26 C39 H39 120.3
C40 C39 C26 119.3(3)
C40 C39 H39 120.3
C27 C28 H28 120.1
C29 C28 C27 119.8(3)
C29 C28 H28 120.1
C14 C13 C12 119.8(4)
C14 C13 H13 120.1
C12 C13 H13 120.1
C2 C3 H3 120.3
C2 C3 C4 119.4(4)
C4 C3 H3 120.3
C6 C5 H5 119.7
C4 C5 C6 120.6(4)
C4 C5 H5 119.7
C30 C29 H29 119.7
C28 C29 C30 120.6(4)
C28 C29 H29 119.7
C3 C4 H4 119.8
C5 C4 C3 120.3(4)
C5 C4 H4 119.8
C41 C40 H40 119.6
C39 C40 C41 120.8(4)
C39 C40 H40 119.6

loop_
_geom_bond_atom_site_label_1
_geom_bond_atom_site_label_2
_geom_bond_distance
S21 O23 1.444(2)
S21 O22 1.443(2)
S21 C18 1.755(3)
S21 C34 1.785(3)
S8 C9 1.775(4)
S8 C7 1.767(4)
N1 C2 1.429(4)
N1 C15 1.401(4)
N1 C14 1.431(4)
N24 C25 1.396(4)
N24 C32 1.399(4)
N24 C33 1.427(4)
C27 C26 1.447(5)
C27 C32 1.409(5)
C27 C28 1.398(5)
C2 C7 1.401(5)
C2 C3 1.385(5)
C37 H37 0.9300
C37 C38 1.393(5)
C37 C36 1.381(5)
C15 C16 1.407(5)
C15 C20 1.399(5)
C14 C9 1.392(5)
C14 C13 1.374(5)
C18 C19 1.383(5)
C18 C17 1.389(4)
C19 H19 0.9300
C19 C20 1.380(5)
C38 H38 0.9300
C38 C33 1.369(5)
C25 C26 1.407(5)
C25 C42 1.385(5)
C35 H35 0.9300
C35 C36 1.380(5)
C35 C34 1.389(4)
C26 C39 1.397(5)
C32 C31 1.386(5)
C36 H36 0.9300
C33 C34 1.397(5)
C42 H42 0.9300
C42 C41 1.394(5)
C17 H17 0.9300
C17 C16 1.383(5)
C16 H16 0.9300
C9 C10 1.388(5)
C20 H20 0.9300
C10 H10 0.9300
C10 C11 1.380(6)
C31 H31 0.9300
C31 C30 1.383(5)
C11 H11 0.9300
C11 C12 1.387(6)
C30 H30 0.9300
C30 C29 1.405(6)
C6 H6 0.9300
C6 C7 1.396(5)
C6 C5 1.387(6)
C12 H12 0.9300
C12 C13 1.393(5)
C41 H41 0.9300
C41 C40 1.403(6)
C39 H39 0.9300
C39 C40 1.380(6)
C28 H28 0.9300
C28 C29 1.371(6)
C13 H13 0.9300
C3 H3 0.9300
C3 C4 1.397(5)
C5 H5 0.9300
C5 C4 1.383(6)
C29 H29 0.9300
C4 H4 0.9300
C40 H40 0.9300

loop_
_geom_torsion_atom_site_label_1
_geom_torsion_atom_site_label_2
_geom_torsion_atom_site_label_3
_geom_torsion_atom_site_label_4
_geom_torsion
S21 C18 C19 C20 179.4(3)
S21 C18 C17 C16 -178.3(3)
S8 C9 C10 C11 177.4(3)
O23 S21 C18 C19 -178.4(3)
O23 S21 C18 C17 0.2(3)
O23 S21 C34 C35 115.6(2)
O23 S21 C34 C33 -63.5(3)
O22 S21 C18 C19 -48.6(3)
O22 S21 C18 C17 129.9(3)
O22 S21 C34 C35 -13.0(3)
O22 S21 C34 C33 167.9(3)
N1 C2 C7 S8 2.9(4)
N1 C2 C7 C6 -177.4(3)
N1 C2 C3 C4 179.1(3)
N1 C15 C16 C17 -177.0(3)
N1 C15 C20 C19 178.1(3)
N1 C14 C9 S8 4.7(4)
N1 C14 C9 C10 -177.7(3)
N1 C14 C13 C12 177.3(3)
N24 C25 C26 C27 4.3(4)
N24 C25 C26 C39 -178.0(3)
N24 C25 C42 C41 -179.3(3)
N24 C32 C31 C30 176.3(3)
N24 C33 C34 S21 1.0(4)
N24 C33 C34 C35 -178.1(3)
C27 C26 C39 C40 173.3(4)
C27 C32 C31 C30 -0.5(5)
C27 C28 C29 C30 -1.5(6)
C2 N1 C15 C16 -20.8(5)
C2 N1 C15 C20 158.6(3)
C2 N1 C14 C9 -51.7(4)
C2 N1 C14 C13 127.7(4)
C2 C3 C4 C5 -2.6(6)
C37 C38 C33 N24 177.6(3)
C37 C38 C33 C34 -1.9(5)
C15 N1 C2 C7 -108.8(4)
C15 N1 C2 C3 74.6(4)
C15 N1 C14 C9 104.8(4)
C15 N1 C14 C13 -75.8(4)
C14 N1 C2 C7 47.0(4)
C14 N1 C2 C3 -129.6(3)
C14 N1 C15 C16 -175.7(3)
C14 N1 C15 C20 3.7(5)
C14 C9 C10 C11 -0.1(5)
C18 S21 C34 C35 -127.8(2)
C18 S21 C34 C33 53.1(3)
C18 C19 C20 C15 0.3(5)
C18 C17 C16 C15 -2.5(5)
C19 C18 C17 C16 0.2(5)
C38 C37 C36 C35 1.9(5)
C38 C33 C34 S21 -179.5(2)
C38 C33 C34 C35 1.4(5)
C25 N24 C32 C27 4.1(4)
C25 N24 C32 C31 -173.1(3)
C25 N24 C33 C38 72.4(4)
C25 N24 C33 C34 -108.1(4)
C25 C26 C39 C40 -3.5(5)
C25 C42 C41 C40 -1.0(6)
C26 C27 C32 N24 -1.4(4)
C26 C27 C32 C31 176.1(3)
C26 C27 C28 C29 -173.6(4)
C26 C25 C42 C41 -1.4(5)
C26 C39 C40 C41 1.3(6)
C32 N24 C25 C26 -5.2(4)
C32 N24 C25 C42 172.9(3)
C32 N24 C33 C38 -89.6(4)
C32 N24 C33 C34 89.8(4)
C32 C27 C26 C25 -1.8(4)
C32 C27 C26 C39 -179.0(4)
C32 C27 C28 C29 0.9(6)
C32 C31 C30 C29 -0.2(6)
C36 C37 C38 C33 0.2(5)
C36 C35 C34 S21 -178.4(2)
C36 C35 C34 C33 0.7(5)
C33 N24 C25 C26 -169.6(3)
C33 N24 C25 C42 8.5(6)
C33 N24 C32 C27 168.6(3)
C33 N24 C32 C31 -8.6(5)
C42 C25 C26 C27 -174.0(3)
C42 C25 C26 C39 3.7(5)
C42 C41 C40 C39 1.1(6)
C34 S21 C18 C19 64.4(3)
C34 S21 C18 C17 -117.1(3)
C34 C35 C36 C37 -2.3(5)
C17 C18 C19 C20 0.9(5)
C16 C15 C20 C19 -2.5(5)
C9 S8 C7 C2 -39.1(3)
C9 S8 C7 C6 141.2(3)
C9 C14 C13 C12 -3.4(6)
C9 C10 C11 C12 -2.4(5)
C20 C15 C16 C17 3.6(5)
C10 C11 C12 C13 2.0(6)
C31 C30 C29 C28 1.2(7)
C11 C12 C13 C14 0.9(6)
C6 C5 C4 C3 0.7(6)
C7 S8 C9 C14 35.0(3)
C7 S8 C9 C10 -142.6(3)
C7 C2 C3 C4 2.7(5)
C7 C6 C5 C4 1.2(6)
C28 C27 C26 C25 173.1(4)
C28 C27 C26 C39 -4.1(7)
C28 C27 C32 N24 -177.2(3)
C28 C27 C32 C31 0.2(6)
C13 C14 C9 S8 -174.6(3)
C13 C14 C9 C10 3.0(5)
C3 C2 C7 S8 179.5(3)
C3 C2 C7 C6 -0.8(5)
C5 C6 C7 S8 178.5(3)
C5 C6 C7 C2 -1.1(5)
